data_2007720
loop_
_publ_author_name
'Vittal, Jagadese J.'
'Cao, Shu-Geng'
'Goh, Swee-Hock'
'Tan, Goek-Kheng'
'Sim, Keng-Yeow'

_publ_section_title
;
 Three Novel Isomeric Pyranocoumarins from <i>Calophyllum
 teysmannii</i>: Calanone, Isocalanone and Teysmanone A
;
_journal_issue 10
_journal_name_full 'Acta Crystallographica Section C'
_journal_page_first 1536
_journal_page_last 1540
_journal_paper_doi 10.1107/S0108270198005691
_journal_volume 54
_journal_year 1998
_chemical_formula_moiety 'C27 H20 O5'
_chemical_formula_sum 'C27 H20 O5'
_chemical_formula_weight 424.452
_chemical_name_common 'teysmanone A'
_chemical_name_systematic
;
 ?
;
_space_group_IT_number 14
_symmetry_cell_setting monoclinic
_symmetry_space_group_name_Hall '-P 2ybc'
_symmetry_space_group_name_H-M 'P 1 21/c 1'
_audit_creation_method SHELXL
_cell_angle_alpha 90.00
_cell_angle_beta 106.3150(10)
_cell_angle_gamma 90.00
_cell_formula_units_Z 4
_cell_length_a 9.0418(5)
_cell_length_b 16.7577(10)
_cell_length_c 14.1879(9)
_cell_measurement_reflns_used 8192
_cell_measurement_temperature 296(2)
_cell_measurement_theta_max 29.27
_cell_measurement_theta_min 1.93
_cell_volume 2063.2(2)
_computing_cell_refinement 'SAINT (Siemens, 1996a)'
_computing_data_collection 'SMART (Siemens, 1996a)'
_computing_data_reduction SAINT
_computing_molecular_graphics SHELXTL
_computing_publication_material SHELXTL
_computing_structure_refinement 'SHELXTL (Siemens, 1996b)'
_computing_structure_solution 'SHELXS86 (Sheldrick, 1990)'
_diffrn_ambient_temperature 296(2)
_diffrn_measurement_device 'Siemens SMART CCD'
_diffrn_measurement_method 'frames and \w scans'
_diffrn_radiation_monochromator graphite
_diffrn_radiation_source 'fine-focus sealed tube'
_diffrn_radiation_type MoK\a
_diffrn_radiation_wavelength 0.71073
_diffrn_reflns_av_R_equivalents 0.028
_diffrn_reflns_av_sigmaI/netI 0.0425
_diffrn_reflns_limit_h_max 11
_diffrn_reflns_limit_h_min -12
_diffrn_reflns_limit_k_max 22
_diffrn_reflns_limit_k_min -21
_diffrn_reflns_limit_l_max 19
_diffrn_reflns_limit_l_min -13
_diffrn_reflns_number 12285
_diffrn_reflns_theta_max 29.27
_diffrn_reflns_theta_min 1.93
_exptl_absorpt_coefficient_mu 0.094
_exptl_absorpt_correction_T_max 0.988
_exptl_absorpt_correction_T_min 0.748
_exptl_absorpt_correction_type 'empirical (SADABS; Sheldrick, 1996)'
_exptl_crystal_colour 'light yellow'
_exptl_crystal_density_diffrn 1.366
_exptl_crystal_density_method 'not measured'
_exptl_crystal_description 'Cut long thin needle'
_exptl_crystal_F_000 888
_exptl_crystal_size_max 0.30
_exptl_crystal_size_mid 0.20
_exptl_crystal_size_min 0.13
_refine_diff_density_max 0.222
_refine_diff_density_min -0.181
_refine_ls_extinction_coef 0.0024(7)
_refine_ls_extinction_method SHELXTL
_refine_ls_goodness_of_fit_all 1.057
_refine_ls_goodness_of_fit_obs 1.151
_refine_ls_hydrogen_treatment
;
The positional and isotropic thermal parameters of the hydroxyl H atom were
refined in the least-squares cycles.
;
_refine_ls_matrix_type full
_refine_ls_number_parameters 294
_refine_ls_number_reflns 5047
_refine_ls_number_restraints 0
_refine_ls_restrained_S_all 1.057
_refine_ls_restrained_S_obs 1.151
_refine_ls_R_factor_all 0.092
_refine_ls_R_factor_obs 0.056
_refine_ls_shift/esd_max 0.000
_refine_ls_shift/esd_mean 0.000
_refine_ls_structure_factor_coef Fsqd
_refine_ls_weighting_details 'w = 1/[\s^2^(Fo^2^)+(0.0430P)^2^+0.7114P] where P = (Fo^2^+2Fc^2^)/3'
_refine_ls_weighting_scheme calc
_refine_ls_wR_factor_all 0.128
_refine_ls_wR_factor_obs 0.114
_reflns_number_observed 3475
_reflns_number_total 5047
_reflns_observed_criterion I>2\s(I)
_cod_data_source_file de1085.cif
_cod_data_source_block 3
_cod_depositor_comments
;
The following automatic conversions were performed:

'_refine_ls_weighting_scheme' value 'calc w =
1/[\s^2^(Fo^2^)+(0.0430P)^2^+0.7114P] where P = (Fo^2^+2Fc^2^)/3' was
changed to 'calc'. New tag '_refine_ls_weighting_details' was
created. The value of the new tag was set to 'w =
1/[\s^2^(Fo^2^)+(0.0430P)^2^+0.7114P] where P = (Fo^2^+2Fc^2^)/3'.

Automatic conversion script
Id: cif_fix_values 3143 2015-03-26 13:38:13Z robertas 
;
_cod_original_sg_symbol_H-M 'P 21/c'
_cod_database_code 2007720

loop_
_symmetry_equiv_pos_as_xyz
'x, y, z'
'-x, y+1/2, -z+1/2'
'-x, -y, -z'
'x, -y-1/2, z-1/2'

loop_
_atom_site_aniso_label
_atom_site_aniso_U_11
_atom_site_aniso_U_22
_atom_site_aniso_U_33
_atom_site_aniso_U_12
_atom_site_aniso_U_13
_atom_site_aniso_U_23
O1 0.0234(6) 0.0485(8) 0.0442(7) -0.0009(5) 0.0121(5) 0.0094(6)
O2 0.0252(7) 0.0751(10) 0.0627(9) 0.0057(6) 0.0169(6) 0.0206(8)
C1 0.0279(9) 0.0468(11) 0.0438(11) 0.0015(8) 0.0117(8) 0.0036(8)
C2 0.0308(9) 0.0461(11) 0.0484(11) 0.0019(8) 0.0114(8) 0.0120(9)
C3 0.0298(9) 0.0348(9) 0.0365(9) -0.0020(7) 0.0121(7) -0.0002(7)
C4 0.0281(8) 0.0322(9) 0.0355(9) -0.0014(7) 0.0111(7) 0.0017(7)
C5 0.0223(8) 0.0374(9) 0.0365(9) -0.0028(7) 0.0092(7) -0.0018(7)
C6 0.0283(8) 0.0345(9) 0.0356(9) -0.0044(7) 0.0115(7) 0.0004(7)
C7 0.0298(8) 0.0327(9) 0.0342(9) -0.0007(7) 0.0100(7) 0.0004(7)
C8 0.0265(8) 0.0353(9) 0.0408(10) 0.0003(7) 0.0120(7) 0.0009(8)
C9 0.0296(8) 0.0326(9) 0.0385(9) -0.0026(7) 0.0151(7) 0.0016(7)
C10 0.0290(9) 0.0322(9) 0.0443(10) 0.0006(7) 0.0124(8) 0.0043(8)
C11 0.0370(10) 0.0452(11) 0.0466(11) -0.0049(8) 0.0116(9) -0.0011(9)
C12 0.0449(12) 0.0406(11) 0.071(2) -0.0112(9) 0.0150(11) -0.0010(10)
C13 0.0546(13) 0.0491(13) 0.078(2) -0.0126(11) 0.0118(12) 0.0236(12)
C14 0.069(2) 0.074(2) 0.0530(14) -0.0207(13) 0.0014(12) 0.0257(12)
C15 0.0478(11) 0.0501(12) 0.0467(12) -0.0145(9) 0.0056(9) 0.0072(9)
C16 0.0289(9) 0.0409(10) 0.0493(11) 0.0010(7) 0.0179(8) 0.0058(8)
C17 0.0263(9) 0.0443(11) 0.0537(12) 0.0030(8) 0.0127(8) 0.0054(9)
C18 0.0267(9) 0.0470(11) 0.0425(10) 0.0015(8) 0.0070(8) 0.0048(8)
C19 0.0374(11) 0.0648(14) 0.0652(14) 0.0061(10) 0.0109(10) 0.0276(11)
C20 0.0460(12) 0.078(2) 0.0543(13) -0.0019(11) 0.0138(10) -0.0127(12)
O3 0.0290(7) 0.0517(8) 0.0564(9) 0.0033(6) 0.0195(6) 0.0180(7)
O4 0.0280(6) 0.0442(7) 0.0439(7) -0.0019(5) 0.0072(5) 0.0113(6)
O5 0.0745(11) 0.0621(10) 0.0523(9) -0.0185(8) 0.0367(8) -0.0097(7)
C21 0.0280(9) 0.0456(11) 0.0359(10) -0.0017(8) 0.0109(7) 0.0056(8)
C22 0.0239(8) 0.0387(10) 0.0424(10) 0.0009(7) 0.0073(7) 0.0087(8)
C23 0.0412(11) 0.0471(12) 0.0541(12) -0.0024(9) 0.0162(9) 0.0010(9)
C24 0.0619(15) 0.0523(14) 0.078(2) -0.0039(11) 0.0192(13) -0.0158(12)
C25 0.061(2) 0.0404(13) 0.107(2) -0.0075(11) 0.0182(15) -0.0017(13)
C26 0.0560(14) 0.0466(13) 0.094(2) -0.0073(11) 0.0265(13) 0.0223(13)
C27 0.0425(11) 0.0496(12) 0.0592(13) 0.0008(9) 0.0202(10) 0.0147(10)

loop_
_atom_site_label
_atom_site_fract_x
_atom_site_fract_y
_atom_site_fract_z
_atom_site_U_iso_or_equiv
_atom_site_thermal_displace_type
_atom_site_calc_flag
_atom_site_refinement_flags
_atom_site_occupancy
_atom_site_disorder_group
_atom_site_type_symbol
O1 0.16250(13) 0.03658(7) 0.62605(9) 0.0382(3) Uani d . 1 . O
O2 -0.06470(14) 0.08411(9) 0.54591(11) 0.0534(4) Uani d . 1 . O
C1 0.0732(2) 0.08517(12) 0.55498(14) 0.0392(4) Uani d . 1 . C
C2 0.1511(2) 0.13444(12) 0.50225(14) 0.0417(4) Uani d . 1 . C
H2 0.0925(2) 0.16809(12) 0.45391(14) 0.050 Uiso calc R 1 . H
C3 0.3065(2) 0.13468(10) 0.51911(13) 0.0331(4) Uani d . 1 . C
C4 0.3975(2) 0.07793(10) 0.58913(12) 0.0315(4) Uani d . 1 . C
C5 0.3196(2) 0.03048(10) 0.64132(12) 0.0319(4) Uani d . 1 . C
C6 0.3908(2) -0.02383(10) 0.71332(12) 0.0323(4) Uani d . 1 . C
C7 0.5497(2) -0.03018(10) 0.73562(12) 0.0320(4) Uani d . 1 . C
C8 0.6359(2) 0.01271(10) 0.68419(13) 0.0337(4) Uani d . 1 . C
C9 0.5586(2) 0.06415(10) 0.60934(13) 0.0324(4) Uani d . 1 . C
C10 0.3697(2) 0.19939(10) 0.46919(13) 0.0347(4) Uani d . 1 . C
C11 0.4710(2) 0.25589(12) 0.52383(15) 0.0430(5) Uani d . 1 . C
H11 0.5153(2) 0.24783(12) 0.59069(15) 0.052 Uiso calc R 1 . H
C12 0.5061(2) 0.32360(12) 0.4795(2) 0.0524(5) Uani d . 1 . C
H12 0.5725(2) 0.36147(12) 0.5169(2) 0.063 Uiso calc R 1 . H
C13 0.4436(3) 0.33556(14) 0.3806(2) 0.0619(6) Uani d . 1 . C
H13 0.4661(3) 0.38186(14) 0.3511(2) 0.074 Uiso calc R 1 . H
C14 0.3479(3) 0.27896(15) 0.3252(2) 0.0686(7) Uani d . 1 . C
H14 0.3088(3) 0.28587(15) 0.2577(2) 0.082 Uiso calc R 1 . H
C15 0.3093(2) 0.21151(12) 0.3697(2) 0.0498(5) Uani d . 1 . C
H15 0.2420(2) 0.17411(12) 0.3321(2) 0.060 Uiso calc R 1 . H
C16 0.8023(2) -0.00029(11) 0.71408(14) 0.0383(4) Uani d . 1 . C
H16 0.8615(2) 0.01655(11) 0.67383(14) 0.046 Uiso calc R 1 . H
C17 0.8687(2) -0.03616(11) 0.79878(14) 0.0411(4) Uani d . 1 . C
H17 0.9747(2) -0.04444(11) 0.81699(14) 0.049 Uiso calc R 1 . H
C18 0.7769(2) -0.06368(12) 0.86585(14) 0.0393(4) Uani d . 1 . C
C19 0.8395(2) -0.14129(13) 0.9167(2) 0.0565(6) Uani d . 1 . C
H19A 0.7785(2) -0.15729(13) 0.9590(2) 0.085 Uiso calc R 1 . H
H19B 0.9444(2) -0.13372(13) 0.9550(2) 0.085 Uiso calc R 1 . H
H19C 0.8352(2) -0.18194(13) 0.8683(2) 0.085 Uiso calc R 1 . H
C20 0.7644(3) 0.00038(15) 0.9383(2) 0.0596(6) Uani d . 1 . C
H20A 0.7050(3) -0.01938(15) 0.9798(2) 0.089 Uiso calc R 1 . H
H20B 0.7145(3) 0.04650(15) 0.9033(2) 0.089 Uiso calc R 1 . H
H20C 0.8656(3) 0.01468(15) 0.9778(2) 0.089 Uiso calc R 1 . H
O3 0.6319(2) 0.10297(8) 0.55186(10) 0.0441(3) Uani d . 1 . O
H1 0.724(3) 0.0911(15) 0.5659(17) 0.069(8) Uiso d . 1 . H
O4 0.61931(13) -0.08308(7) 0.80704(9) 0.0393(3) Uani d . 1 . O
O5 0.2781(2) -0.03669(9) 0.84298(11) 0.0591(4) Uani d . 1 . O
C21 0.3008(2) -0.06831(11) 0.77181(13) 0.0361(4) Uani d . 1 . C
C22 0.2422(2) -0.14936(11) 0.73980(13) 0.0355(4) Uani d . 1 . C
C23 0.2596(2) -0.18386(12) 0.6550(2) 0.0469(5) Uani d . 1 . C
H23 0.3135(2) -0.15707(12) 0.6177(2) 0.056 Uiso calc R 1 . H
C24 0.1967(3) -0.25842(14) 0.6257(2) 0.0643(6) Uani d . 1 . C
H24 0.2068(3) -0.28112(14) 0.5680(2) 0.077 Uiso calc R 1 . H
C25 0.1196(3) -0.29871(14) 0.6816(2) 0.0704(7) Uani d . 1 . C
H25 0.0772(3) -0.34854(14) 0.6614(2) 0.084 Uiso calc R 1 . H
C26 0.1047(3) -0.26593(14) 0.7672(2) 0.0643(7) Uani d . 1 . C
H26 0.0544(3) -0.29414(14) 0.8055(2) 0.077 Uiso calc R 1 . H
C27 0.1641(2) -0.19140(12) 0.7963(2) 0.0492(5) Uani d . 1 . C
H27 0.1522(2) -0.16893(12) 0.8537(2) 0.059 Uiso calc R 1 . H

loop_
_atom_type_symbol
_atom_type_description
_atom_type_scat_dispersion_real
_atom_type_scat_dispersion_imag
_atom_type_scat_source
C C 0.0033 0.0016 'International Tables Vol C Tables 4.2.6.8 and 6.1.1.4'
H H 0.0000 0.0000 'International Tables Vol C Tables 4.2.6.8 and 6.1.1.4'
O O 0.0106 0.0060 'International Tables Vol C Tables 4.2.6.8 and 6.1.1.4'

loop_
_geom_angle_atom_site_label_1
_geom_angle_atom_site_label_2
_geom_angle_atom_site_label_3
_geom_angle
_geom_angle_publ_flag
C1 O1 C5 121.87(13) y
O2 C1 O1 116.4(2) y
O2 C1 C2 126.5(2) y
O1 C1 C2 117.06(15) y
C3 C2 C1 123.3(2) y
C2 C3 C4 118.5(2) y
C2 C3 C10 115.7(2) y
C4 C3 C10 125.54(14) y
C5 C4 C9 116.04(15) y
C5 C4 C3 117.43(14) y
C9 C4 C3 126.52(15) y
O1 C5 C6 114.18(14) y
O1 C5 C4 121.49(15) y
C6 C5 C4 124.30(15) y
C5 C6 C7 117.16(15) y
C5 C6 C21 121.24(15) y
C7 C6 C21 121.3(2) y
O4 C7 C6 116.96(15) y
O4 C7 C8 120.77(15) y
C6 C7 C8 122.2(2) y
C9 C8 C7 118.65(15) y
C9 C8 C16 124.7(2) y
C7 C8 C16 116.7(2) y
O3 C9 C8 122.09(15) y
O3 C9 C4 116.60(15) y
C8 C9 C4 121.31(15) y
C15 C10 C11 118.7(2) ?
C15 C10 C3 119.9(2) ?
C11 C10 C3 120.6(2) ?
C12 C11 C10 120.4(2) ?
C13 C12 C11 120.4(2) ?
C14 C13 C12 119.8(2) ?
C13 C14 C15 120.1(2) ?
C10 C15 C14 120.6(2) ?
C17 C16 C8 119.9(2) y
C16 C17 C18 121.5(2) y
O4 C18 C17 109.19(14) y
O4 C18 C20 107.28(15) y
C17 C18 C20 111.9(2) y
O4 C18 C19 104.65(15) y
C17 C18 C19 111.5(2) y
C20 C18 C19 112.0(2) y
C7 O4 C18 116.77(13) y
O5 C21 C22 121.9(2) y
O5 C21 C6 119.1(2) y
C22 C21 C6 119.0(2) ?
C23 C22 C27 119.2(2) ?
C23 C22 C21 122.1(2) ?
C27 C22 C21 118.7(2) ?
C22 C23 C24 120.0(2) ?
C25 C24 C23 120.1(2) ?
C24 C25 C26 120.4(2) ?
C25 C26 C27 120.1(2) ?
C26 C27 C22 120.2(2) ?

loop_
_geom_bond_atom_site_label_1
_geom_bond_atom_site_label_2
_geom_bond_site_symmetry_2
_geom_bond_distance
_geom_bond_publ_flag
O1 C1 . 1.369(2) y
O1 C5 . 1.379(2) y
O2 C1 . 1.217(2) y
C1 C2 . 1.426(2) y
C2 C3 . 1.358(2) y
C3 C4 . 1.452(2) y
C3 C10 . 1.494(2) y
C4 C5 . 1.403(2) y
C4 C9 . 1.423(2) y
C5 C6 . 1.385(2) y
C6 C7 . 1.385(2) y
C6 C21 . 1.512(2) y
C7 O4 . 1.360(2) y
C7 C8 . 1.406(2) y
C8 C9 . 1.394(2) y
C8 C16 . 1.460(2) y
C9 O3 . 1.353(2) y
C10 C15 . 1.378(3) ?
C10 C11 . 1.392(2) ?
C11 C12 . 1.377(3) ?
C12 C13 . 1.373(3) ?
C13 C14 . 1.373(3) ?
C14 C15 . 1.386(3) ?
C16 C17 . 1.327(3) y
C17 C18 . 1.501(2) y
C18 O4 . 1.471(2) y
C18 C20 . 1.512(3) y
C18 C19 . 1.518(3) y
O5 C21 . 1.208(2) y
C21 C22 . 1.482(3) ?
C22 C23 . 1.383(3) ?
C22 C27 . 1.399(2) ?
C23 C24 . 1.387(3) ?
C24 C25 . 1.372(3) ?
C25 C26 . 1.374(4) ?
C26 C27 . 1.376(3) ?

loop_
_geom_torsion_atom_site_label_1
_geom_torsion_atom_site_label_2
_geom_torsion_atom_site_label_3
_geom_torsion_atom_site_label_4
_geom_torsion
C5 O1 C1 O2 177.8(2)
C5 O1 C1 C2 -4.9(3)
O2 C1 C2 C3 177.2(2)
O1 C1 C2 C3 0.3(3)
C1 C2 C3 C4 4.7(3)
C1 C2 C3 C10 -170.2(2)
C2 C3 C4 C5 -5.2(2)
C10 C3 C4 C5 169.1(2)
C2 C3 C4 C9 173.6(2)
C10 C3 C4 C9 -12.1(3)
C1 O1 C5 C6 -177.4(2)
C1 O1 C5 C4 4.4(2)
C9 C4 C5 O1 -178.1(2)
C3 C4 C5 O1 0.8(2)
C9 C4 C5 C6 3.9(3)
C3 C4 C5 C6 -177.2(2)
O1 C5 C6 C7 -177.05(15)
C4 C5 C6 C7 1.1(3)
O1 C5 C6 C21 -2.8(2)
C4 C5 C6 C21 175.3(2)
C5 C6 C7 O4 179.41(15)
C21 C6 C7 O4 5.2(2)
C5 C6 C7 C8 -3.7(3)
C21 C6 C7 C8 -177.9(2)
O4 C7 C8 C9 177.8(2)
C6 C7 C8 C9 1.0(3)
O4 C7 C8 C16 -2.3(2)
C6 C7 C8 C16 -179.1(2)
C7 C8 C9 O3 -175.1(2)
C16 C8 C9 O3 5.0(3)
C7 C8 C9 C4 4.4(3)
C16 C8 C9 C4 -175.5(2)
C5 C4 C9 O3 172.8(2)
C3 C4 C9 O3 -5.9(3)
C5 C4 C9 C8 -6.7(2)
C3 C4 C9 C8 174.6(2)
C2 C3 C10 C15 -51.2(2)
C4 C3 C10 C15 134.3(2)
C2 C3 C10 C11 118.2(2)
C4 C3 C10 C11 -56.3(2)
C15 C10 C11 C12 2.0(3)
C3 C10 C11 C12 -167.6(2)
C10 C11 C12 C13 -1.1(3)
C11 C12 C13 C14 -1.2(4)
C12 C13 C14 C15 2.7(4)
C11 C10 C15 C14 -0.5(3)
C3 C10 C15 C14 169.1(2)
C13 C14 C15 C10 -1.8(4)
C9 C8 C16 C17 165.2(2)
C7 C8 C16 C17 -14.7(3)
C8 C16 C17 C18 -0.4(3)
C16 C17 C18 O4 28.8(2)
C16 C17 C18 C20 -89.8(2)
C16 C17 C18 C19 143.9(2)
C6 C7 O4 C18 -149.4(2)
C8 C7 O4 C18 33.6(2)
C17 C18 O4 C7 -44.9(2)
C20 C18 O4 C7 76.6(2)
C19 C18 O4 C7 -164.3(2)
C5 C6 C21 O5 -84.1(2)
C7 C6 C21 O5 89.9(2)
C5 C6 C21 C22 95.6(2)
C7 C6 C21 C22 -90.5(2)
O5 C21 C22 C23 175.9(2)
C6 C21 C22 C23 -3.7(3)
O5 C21 C22 C27 -2.7(3)
C6 C21 C22 C27 177.6(2)
C27 C22 C23 C24 1.6(3)
C21 C22 C23 C24 -177.1(2)
C22 C23 C24 C25 -1.2(3)
C23 C24 C25 C26 -0.4(4)
C24 C25 C26 C27 1.5(4)
C25 C26 C27 C22 -1.1(3)
C23 C22 C27 C26 -0.4(3)
C21 C22 C27 C26 178.3(2)

loop_
_cod_related_entry_id
_cod_related_entry_database
_cod_related_entry_code
1 ChemSpider 21136849
